data_7242851
loop_
_publ_author_name
'Owczarek, Magdalena'
'Szklarz, Przemys\/law'
'Jakubas, Ryszard'

_publ_section_title
;
 Towards ferroelectricity-inducing chains of halogenoantimonates(iii) and
 halogenobismuthates(iii)
;
_journal_issue 29
_journal_name_full 'RSC Advances'
_journal_page_first 17574
_journal_page_last 17586
_journal_paper_doi 10.1039/D0RA10151F
_journal_volume 11
_journal_year 2021
_chemical_formula_moiety 'Bi Cl5, 2(C4 H5 N2 S)'
_chemical_formula_sum 'C8 H10 Bi Cl5 N4 S2'
_chemical_formula_weight 612.55
_space_group_crystal_system monoclinic
_space_group_IT_number 14
_space_group_name_Hall '-P 2yn'
_space_group_name_H-M_alt 'P 1 21/n 1'
_atom_sites_solution_hydrogens mixed
_atom_sites_solution_primary heavy
_audit_creation_date 2020-08-12
_audit_creation_method
;
Olex2 1.2
(compiled 2018.05.29 svn.r3508 for OlexSys, GUI svn.r5506)
;
_audit_update_record
;
2020-08-15 deposited with the CCDC.	2021-05-06 downloaded from the CCDC.
;
_cell_angle_alpha 90
_cell_angle_beta 104.39(2)
_cell_angle_gamma 90
_cell_formula_units_Z 2
_cell_length_a 5.500(4)
_cell_length_b 15.082(5)
_cell_length_c 10.360(4)
_cell_measurement_reflns_used 8313
_cell_measurement_temperature 100(2)
_cell_measurement_theta_max 38.5330
_cell_measurement_theta_min 4.9500
_cell_volume 832.4(7)
_computing_cell_refinement 'CrysAlisPro 1.171.38.46 (Rigaku OD, 2015)'
_computing_data_collection 'CrysAlisPro 1.171.38.46 (Rigaku OD, 2015)'
_computing_data_reduction 'CrysAlisPro 1.171.38.46 (Rigaku OD, 2015)'
_computing_molecular_graphics 'Olex2 (Dolomanov et al., 2009)'
_computing_publication_material 'Olex2 (Dolomanov et al., 2009)'
_computing_structure_refinement 'ShelXL (Sheldrick, 2015)'
_computing_structure_solution 'ShelXS (Sheldrick, 2008)'
_diffrn_ambient_temperature 100(2)
_diffrn_detector 'CCD plate'
_diffrn_detector_area_resol_mean 8.1956
_diffrn_detector_type Onyx
_diffrn_measured_fraction_theta_full 0.993
_diffrn_measured_fraction_theta_max 0.971
_diffrn_measurement_details
;
List of Runs (angles in degrees, time in seconds):

  # Type    Start    End  Width  t~exp~   \w     \q     \k     \f   Frames
#--------------------------------------------------------------------------
  1  \f      0.00 270.00   1.00   30.00   0.00  29.00 -20.00    --   270
  2  \w    -40.00  75.00   1.00   65.00    --   40.00 -79.00   0.00  115
  3  \w    -40.00  75.00   1.00   65.00    --   40.00 -79.00 120.00  115
  4  \w    -40.00  75.00   1.00   65.00    --   40.00 -79.00 240.00  115
;
_diffrn_measurement_device 'four-circle diffractometer'
_diffrn_measurement_device_type 'Xcalibur, Onyx'
_diffrn_measurement_method '\w and \f scans'
_diffrn_orient_matrix_type 'CrysAlisPro convention (1999,Acta A55,543-557)'
_diffrn_orient_matrix_UB_11 -0.1093141000
_diffrn_orient_matrix_UB_12 0.0034894000
_diffrn_orient_matrix_UB_13 0.0243452000
_diffrn_orient_matrix_UB_21 -0.0678493000
_diffrn_orient_matrix_UB_22 -0.0255146000
_diffrn_orient_matrix_UB_23 -0.0546922000
_diffrn_orient_matrix_UB_31 0.0342387000
_diffrn_orient_matrix_UB_32 -0.0393414000
_diffrn_orient_matrix_UB_33 0.0375888000
_diffrn_radiation_monochromator graphite
_diffrn_radiation_probe x-ray
_diffrn_radiation_type MoK\a
_diffrn_radiation_wavelength 0.71073
_diffrn_reflns_av_R_equivalents 0.0252
_diffrn_reflns_av_unetI/netI 0.0254
_diffrn_reflns_Laue_measured_fraction_full 0.993
_diffrn_reflns_Laue_measured_fraction_max 0.971
_diffrn_reflns_limit_h_max 9
_diffrn_reflns_limit_h_min -8
_diffrn_reflns_limit_k_max 17
_diffrn_reflns_limit_k_min -26
_diffrn_reflns_limit_l_max 17
_diffrn_reflns_limit_l_min -16
_diffrn_reflns_number 16766
_diffrn_reflns_point_group_measured_fraction_full 0.993
_diffrn_reflns_point_group_measured_fraction_max 0.971
_diffrn_reflns_theta_full 25.242
_diffrn_reflns_theta_max 38.504
_diffrn_reflns_theta_min 4.685
_diffrn_source 'fine-focus sealed X-ray tube'
_diffrn_source_type 'Enhance (Mo) X-ray Source'
_diffrn_standards_number 0
_exptl_absorpt_coefficient_mu 11.636
_exptl_absorpt_correction_T_max 0.319
_exptl_absorpt_correction_T_min 0.178
_exptl_absorpt_correction_type analytical
_exptl_absorpt_process_details
;
CrysAlisPro 1.171.38.46 (Rigaku Oxford Diffraction, 2015)
Analytical numeric absorption correction using a multifaceted crystal
			model based on expressions derived by R.C. Clark & J.S. Reid.
(Clark, R. C. & Reid, J. S. (1995). Acta Cryst. A51, 887-897)
Empirical absorption correction using spherical harmonics,
 implemented in SCALE3 ABSPACK scaling algorithm.
;
_exptl_crystal_colour 'light yellow'
_exptl_crystal_colour_modifier light
_exptl_crystal_colour_primary yellow
_exptl_crystal_density_diffrn 2.444
_exptl_crystal_description block
_exptl_crystal_F_000 572
_exptl_crystal_size_max 0.2
_exptl_crystal_size_mid 0.16
_exptl_crystal_size_min 0.13
_refine_diff_density_max 1.482
_refine_diff_density_min -1.448
_refine_diff_density_rms 0.155
_refine_ls_extinction_method none
_refine_ls_goodness_of_fit_ref 1.019
_refine_ls_hydrogen_treatment mixed
_refine_ls_matrix_type full
_refine_ls_number_parameters 96
_refine_ls_number_reflns 4549
_refine_ls_number_restraints 2
_refine_ls_restrained_S_all 1.019
_refine_ls_R_factor_all 0.0286
_refine_ls_R_factor_gt 0.0189
_refine_ls_shift/su_max 0.001
_refine_ls_shift/su_mean 0.000
_refine_ls_structure_factor_coef Fsqd
_refine_ls_weighting_details 'w=1/[\s^2^(Fo^2^)+(0.0123P)^2^+0.5377P] where P=(Fo^2^+2Fc^2^)/3'
_refine_ls_weighting_scheme calc
_refine_ls_wR_factor_gt 0.0348
_refine_ls_wR_factor_ref 0.0373
_reflns_Friedel_coverage 0.000
_reflns_number_gt 3732
_reflns_number_total 4549
_reflns_threshold_expression 'I > 2\s(I)'
_cod_data_source_file d0ra10151f2.cif
_cod_data_source_block 2shprmbicl
_cod_database_code 7242851
_shelx_shelxl_version_number 2017/1
_chemical_oxdiff_formula 'C8 H10 N4 S2 Bi Cl5'
_shelx_space_group_comment
;
The symmetry employed for this shelxl refinement is uniquely defined
by the following loop, which should always be used as a source of
symmetry information in preference to the above space-group names.
They are only intended as comments.
;
_shelx_estimated_absorpt_t_max 0.313
_shelx_estimated_absorpt_t_min 0.204
_reflns_odcompleteness_completeness 99.20
_reflns_odcompleteness_iscentric 1
_reflns_odcompleteness_theta 26.32
_olex2_refinement_description
;
1. Fixed Uiso
 At 1.2 times of:
  All C(H) groups
2. Restrained distances
 N1-H1 = N3-H3
 0.88 with sigma of 0.02
3.a Riding coordinates:
 N1(H1), N3(H3)
3.b Aromatic/amide H refined with riding coordinates:
 C6(H6), C5(H5), C4(H4)
;
_olex2_submission_special_instructions 'No special instructions were received'
_oxdiff_exptl_absorpt_empirical_details
;
Empirical correction (ABSPACK) includes:
- Absorption correction using spherical harmonics
- Frame scaling
;
_oxdiff_exptl_absorpt_empirical_full_max 1.331
_oxdiff_exptl_absorpt_empirical_full_min 0.825

loop_
_space_group_symop_operation_xyz
'x, y, z'
'-x+1/2, y+1/2, -z+1/2'
'-x, -y, -z'
'x-1/2, -y-1/2, z-1/2'

loop_
_atom_site_label
_atom_site_type_symbol
_atom_site_fract_x
_atom_site_fract_y
_atom_site_fract_z
_atom_site_U_iso_or_equiv
_atom_site_adp_type
_atom_site_occupancy
_atom_site_site_symmetry_order
_atom_site_calc_flag
_atom_site_refinement_flags_posn
_atom_site_refinement_flags_adp
_atom_site_refinement_flags_occupancy
_atom_site_disorder_assembly
_atom_site_disorder_group
Bi Bi 1.000000 0.500000 0.500000 0.00849(2) Uani 1 2 d S T P . .
Cl3 Cl 1.03810(8) 0.66898(3) 0.58450(4) 0.01413(7) Uani 1 1 d . . . . .
Cl2 Cl 0.85688(9) 0.55524(3) 0.24932(4) 0.01817(8) Uani 1 1 d . . . . .
Cl1 Cl 0.500000 0.500000 0.500000 0.02538(13) Uani 1 2 d S T P . .
C6 C 0.3750(3) 0.35921(11) 0.18920(17) 0.0140(3) Uani 1 1 d . . . . .
H6 H 0.519409 0.394298 0.225220 0.017 Uiso 1 1 calc R . . . .
N1 N 0.1692(3) 0.39685(9) 0.11116(14) 0.0132(2) Uani 1 1 d D . . . .
H1 H 0.175039 0.453164 0.096303 0.030(7) Uiso 1 1 d DR . . . .
C5 C 0.3776(3) 0.26966(11) 0.21728(17) 0.0146(3) Uani 1 1 d . . . . .
H5 H 0.520634 0.241908 0.273130 0.017 Uiso 1 1 calc R . . . .
N3 N -0.0369(3) 0.26311(9) 0.08346(14) 0.0132(2) Uani 1 1 d D . . . .
H3 H -0.172580 0.235199 0.049919 0.031(7) Uiso 1 1 d DR . . . .
C4 C 0.1631(3) 0.22234(11) 0.16055(17) 0.0150(3) Uani 1 1 d . . . . .
H4 H 0.157365 0.160421 0.176324 0.018 Uiso 1 1 calc R . . . .
C2 C -0.0476(3) 0.35233(11) 0.05412(16) 0.0123(3) Uani 1 1 d . . . . .
S S -0.30191(8) 0.39901(3) -0.04159(4) 0.01411(7) Uani 1 1 d . . . . .

loop_
_atom_site_aniso_label
_atom_site_aniso_U_11
_atom_site_aniso_U_22
_atom_site_aniso_U_33
_atom_site_aniso_U_23
_atom_site_aniso_U_13
_atom_site_aniso_U_12
Bi 0.00638(3) 0.00878(3) 0.01011(3) -0.00012(3) 0.00166(2) 0.00053(3)
Cl3 0.01421(16) 0.01114(15) 0.01565(16) -0.00196(13) 0.00108(13) 0.00151(13)
Cl2 0.0219(2) 0.01765(18) 0.01294(16) 0.00244(14) 0.00041(15) -0.00212(15)
Cl1 0.0209(3) 0.0229(3) 0.0360(4) 0.0019(3) 0.0140(3) 0.0013(2)
C6 0.0119(7) 0.0167(7) 0.0133(7) -0.0024(5) 0.0031(6) -0.0003(5)
N1 0.0121(6) 0.0107(6) 0.0158(6) -0.0002(5) 0.0017(5) -0.0007(5)
C5 0.0140(7) 0.0150(7) 0.0136(7) -0.0004(5) 0.0014(6) 0.0022(6)
N3 0.0133(6) 0.0104(6) 0.0147(6) -0.0010(5) 0.0013(5) -0.0013(5)
C4 0.0173(7) 0.0125(7) 0.0145(7) -0.0002(5) 0.0026(6) 0.0022(6)
C2 0.0119(7) 0.0124(6) 0.0126(6) -0.0011(5) 0.0030(5) -0.0008(5)
S 0.01190(16) 0.01295(16) 0.01613(17) 0.00130(14) 0.00095(14) -0.00031(13)

loop_
_atom_type_symbol
_atom_type_description
_atom_type_scat_dispersion_real
_atom_type_scat_dispersion_imag
_atom_type_scat_source
C C 0.0033 0.0016 'International Tables Vol C Tables 4.2.6.8 and 6.1.1.4'
H H 0.0000 0.0000 'International Tables Vol C Tables 4.2.6.8 and 6.1.1.4'
Bi Bi -4.1077 10.2566 'International Tables Vol C Tables 4.2.6.8 and 6.1.1.4'
Cl Cl 0.1484 0.1585 'International Tables Vol C Tables 4.2.6.8 and 6.1.1.4'
N N 0.0061 0.0033 'International Tables Vol C Tables 4.2.6.8 and 6.1.1.4'
S S 0.1246 0.1234 'International Tables Vol C Tables 4.2.6.8 and 6.1.1.4'

loop_
_exptl_crystal_face_index_h
_exptl_crystal_face_index_k
_exptl_crystal_face_index_l
_exptl_crystal_face_perp_dist
-5 -13 -4 0.0977
8 0 -7 0.0863
4 13 6 0.0688
0 5 14 0.0494
0 -15 -10 0.0785
2 13 -12 0.0760
-2 -13 12 0.0760
2 -16 8 0.0822
-2 16 -8 0.0822
-8 0 7 0.0863
-1 18 8 0.0423

loop_
_geom_angle_atom_site_label_1
_geom_angle_atom_site_label_2
_geom_angle_atom_site_label_3
_geom_angle
_geom_angle_site_symmetry_1
_geom_angle_site_symmetry_3
_geom_angle_publ_flag
Cl3 Bi Cl3 180.0 . 3_766 ?
Cl3 Bi Cl1 90.171(11) . 1_655 ?
Cl3 Bi Cl1 90.171(11) 3_766 . ?
Cl3 Bi Cl1 89.829(11) 3_766 1_655 ?
Cl3 Bi Cl1 89.829(11) . . ?
Cl2 Bi Cl3 89.93(2) . 3_766 ?
Cl2 Bi Cl3 90.07(2) 3_766 3_766 ?
Cl2 Bi Cl3 90.07(2) . . ?
Cl2 Bi Cl3 89.93(2) 3_766 . ?
Cl2 Bi Cl2 180.0 3_766 . ?
Cl2 Bi Cl1 86.94(3) 3_766 1_655 ?
Cl2 Bi Cl1 86.94(3) . . ?
Cl2 Bi Cl1 93.06(3) 3_766 . ?
Cl2 Bi Cl1 93.06(3) . 1_655 ?
Cl1 Bi Cl1 180.0 1_655 . ?
Bi Cl1 Bi 180.0 1_455 . ?
N1 C6 C5 120.23(16) . . ?
C6 N1 C2 124.51(15) . . ?
C4 C5 C6 116.96(16) . . ?
C4 N3 C2 124.35(15) . . ?
N3 C4 C5 120.41(16) . . ?
N1 C2 N3 113.53(14) . . ?
N1 C2 S 124.43(13) . . ?
N3 C2 S 122.04(13) . . ?

loop_
_geom_bond_atom_site_label_1
_geom_bond_atom_site_label_2
_geom_bond_distance
_geom_bond_site_symmetry_2
_geom_bond_publ_flag
Bi Cl3 2.6859(9) 3_766 ?
Bi Cl3 2.6859(9) . ?
Bi Cl2 2.6537(10) 3_766 ?
Bi Cl2 2.6538(10) . ?
Bi Cl1 2.750(2) 1_655 ?
Bi Cl1 2.750(2) . ?
C6 N1 1.343(2) . ?
C6 C5 1.381(2) . ?
N1 C2 1.368(2) . ?
C5 C4 1.379(3) . ?
N3 C4 1.338(2) . ?
N3 C2 1.378(2) . ?
C2 S 1.6570(19) . ?

loop_
_geom_hbond_atom_site_label_D
_geom_hbond_atom_site_label_H
_geom_hbond_atom_site_label_A
_geom_hbond_distance_DH
_geom_hbond_distance_HA
_geom_hbond_distance_DA
_geom_hbond_angle_DHA
_geom_hbond_site_symmetry_A
_geom_hbond_publ_flag
N1 H1 S 0.87 2.44 3.2852(18) 164.1 3_565 yes
N3 H3 Cl3 0.85 2.36 3.203(2) 168.4 2_545 yes

loop_
_exptl_oxdiff_crystal_face_indexfrac_h
_exptl_oxdiff_crystal_face_indexfrac_k
_exptl_oxdiff_crystal_face_indexfrac_l
_exptl_oxdiff_crystal_face_x
_exptl_oxdiff_crystal_face_y
_exptl_oxdiff_crystal_face_z
-5.0006 -12.9995 -3.9998 0.4039 0.8897 0.1899
8.0007 -0.0019 -7.0013 -1.0450 -0.1599 0.0108
4.0006 12.9996 6.0000 -0.2459 -0.9313 -0.1489
0.0003 4.9989 14.0005 0.3583 -0.8933 0.3296
-0.0002 -15.0008 -10.0007 -0.2958 0.9297 0.2142
2.0001 13.0026 -12.0002 -0.4654 0.1889 -0.8941
-2.0001 -13.0026 12.0002 0.4654 -0.1889 0.8941
2.0003 -16.0039 7.9994 -0.0798 -0.1649 0.9988
-2.0003 16.0039 -7.9994 0.0798 0.1649 -0.9988
-8.0007 0.0019 7.0013 1.0450 0.1599 -0.0108
-0.9999 18.0018 8.0009 0.3669 -0.8291 -0.4417
